data_2213450
loop_
_publ_author_name
'Yathirajan, H. S.'
'Mayekar, Anil N.'
'Narayana  B.'
'Sarojini, B. K.'
'Bolte, Michael'

_publ_section_title (2<i>E</i>)-1-(2,4-Dichlorophenyl)-3-(4,5-dimethoxy-2-nitrophenyl)prop-2-en-1-one
_journal_coeditor_code LH2349
_journal_issue 5
_journal_name_full 'Acta Crystallographica Section E'
_journal_page_first o2200
_journal_page_last o2201
_journal_paper_doi 10.1107/S160053680701464X
_journal_volume 63
_journal_year 2007
_chemical_formula_iupac 'C17 H13 Cl2 N O5'
_chemical_formula_moiety 'C17 H13 Cl2 N O5'
_chemical_formula_sum 'C17 H13 Cl2 N O5'
_chemical_formula_weight 382.18
_chemical_name_systematic
;
(2E)-1-(2,4-Dichlorophenyl)-3-(4,5-dimethoxy-2-nitrophenyl)prop-2-en-1-one
;
_space_group_IT_number 15
_symmetry_cell_setting monoclinic
_symmetry_space_group_name_Hall '-C 2yc'
_symmetry_space_group_name_H-M 'C 1 2/c 1'
_atom_sites_solution_hydrogens geom
_atom_sites_solution_primary direct
_atom_sites_solution_secondary difmap
_audit_creation_method SHELXL-97
_cell_angle_alpha 90.00
_cell_angle_beta 96.946(8)
_cell_angle_gamma 90.00
_cell_formula_units_Z 8
_cell_length_a 7.6843(7)
_cell_length_b 15.9464(11)
_cell_length_c 26.851(3)
_cell_measurement_reflns_used 11626
_cell_measurement_temperature 173(2)
_cell_measurement_theta_max 26.3
_cell_measurement_theta_min 3.6
_cell_volume 3266.1(5)
_computing_cell_refinement X-AREA
_computing_data_collection 'X-AREA (Stoe & Cie, 2001)'
_computing_data_reduction X-AREA
_computing_molecular_graphics 'PLATON (Spek, 2003)'
_computing_publication_material SHELXL97
_computing_structure_refinement 'SHELXL97 (Sheldrick, 1997)'
_computing_structure_solution 'SHELXS97 (Sheldrick, 1997)'
_diffrn_ambient_temperature 173(2)
_diffrn_measured_fraction_theta_full 0.992
_diffrn_measured_fraction_theta_max 0.991
_diffrn_measurement_device_type 'Stoe IPDSII two-circle'
_diffrn_measurement_method \w
_diffrn_radiation_monochromator graphite
_diffrn_radiation_source 'fine-focus sealed tube'
_diffrn_radiation_type MoK\a
_diffrn_radiation_wavelength 0.71073
_diffrn_reflns_av_R_equivalents 0.0632
_diffrn_reflns_av_sigmaI/netI 0.0479
_diffrn_reflns_limit_h_max 9
_diffrn_reflns_limit_h_min -9
_diffrn_reflns_limit_k_max 19
_diffrn_reflns_limit_k_min -19
_diffrn_reflns_limit_l_max 33
_diffrn_reflns_limit_l_min -28
_diffrn_reflns_number 13923
_diffrn_reflns_theta_full 25.00
_diffrn_reflns_theta_max 26.35
_diffrn_reflns_theta_min 3.54
_diffrn_standards_number 0
_exptl_absorpt_coefficient_mu 0.427
_exptl_absorpt_correction_T_max 0.8513
_exptl_absorpt_correction_T_min 0.8412
_exptl_absorpt_correction_type multi-scan
_exptl_absorpt_process_details '(MULABS; Spek, 2003; Blessing, 1995)'
_exptl_crystal_colour colourless
_exptl_crystal_density_diffrn 1.554
_exptl_crystal_density_method 'not measured'
_exptl_crystal_description block
_exptl_crystal_F_000 1568
_exptl_crystal_size_max 0.42
_exptl_crystal_size_mid 0.40
_exptl_crystal_size_min 0.39
_refine_diff_density_max 0.313
_refine_diff_density_min -0.348
_refine_ls_extinction_coef 0.0034(3)
_refine_ls_extinction_expression Fc^*^=kFc[1+0.001xFc^2^\l^3^/sin(2\q)]^-1/4^
_refine_ls_extinction_method SHELXL97
_refine_ls_goodness_of_fit_ref 1.022
_refine_ls_hydrogen_treatment constr
_refine_ls_matrix_type full
_refine_ls_number_parameters 229
_refine_ls_number_reflns 3298
_refine_ls_number_restraints 0
_refine_ls_restrained_S_all 1.022
_refine_ls_R_factor_all 0.0645
_refine_ls_R_factor_gt 0.0406
_refine_ls_shift/su_max 0.001
_refine_ls_shift/su_mean 0.000
_refine_ls_structure_factor_coef Fsqd
_refine_ls_weighting_details 'calc w=1/[\s^2^(Fo^2^)+(0.042P)^2^+4.9358P] where P=(Fo^2^+2Fc^2^)/3'
_refine_ls_weighting_scheme calc
_refine_ls_wR_factor_gt 0.0838
_refine_ls_wR_factor_ref 0.0924
_reflns_number_gt 2852
_reflns_number_total 3298
_reflns_threshold_expression I>2\s(I)
_cod_data_source_file lh2349.cif
_cod_data_source_block I
_cod_depositor_comments
;
The following automatic conversions were performed:
'_symmetry_cell_setting' value 'Monoclinic' changed to 'monoclinic'
according to '/home/saulius/struct/CIF-dictionaries/cif_core.dic'
dictionary named 'cif_core.dic' version 2.4.1 from 2010-06-29.

Automatic conversion script
Id: cif_fix_enum 1527 2010-12-29 10:47:43Z saulius 

The following automatic conversions were performed:

'_symmetry_cell_setting' value 'Monoclinic' changed to 'monoclinic'
according to /home/saulius/struct/CIF-dictionaries/cif_core.dic
dictionary named 'cif_core.dic' version 2.4.1 from 2010-06-29.

Automatic conversion script
Id: cif_fix_values 1715 2011-07-08 13:25:40Z adriana 
;
_cod_original_sg_symbol_H-M 'C 2/c'
_cod_database_code 2213450
_cod_database_fobs_code 2213450

loop_
_symmetry_equiv_pos_as_xyz
'x, y, z'
'-x, y, -z+1/2'
'x+1/2, y+1/2, z'
'-x+1/2, y+1/2, -z+1/2'
'-x, -y, -z'
'x, -y, z-1/2'
'-x+1/2, -y+1/2, -z'
'x+1/2, -y+1/2, z-1/2'

loop_
_atom_site_type_symbol
_atom_site_label
_atom_site_fract_x
_atom_site_fract_y
_atom_site_fract_z
_atom_site_U_iso_or_equiv
_atom_site_adp_type
_atom_site_calc_flag
_atom_site_refinement_flags
_atom_site_occupancy
Cl Cl1 0.64870(7) 0.63327(3) 0.538485(18) 0.03395(14) Uani d . 1
Cl Cl2 0.86171(7) 0.33936(3) 0.46987(2) 0.03838(15) Uani d . 1
N N1 0.76778(19) 0.31006(9) 0.74199(6) 0.0231(3) Uani d . 1
O O1 0.9052(2) 0.65910(8) 0.63288(6) 0.0380(4) Uani d . 1
O O2 0.85404(18) 0.32243(8) 0.70681(5) 0.0312(3) Uani d . 1
O O3 0.7231(2) 0.23983(9) 0.75365(6) 0.0494(5) Uani d . 1
O O4 0.55666(16) 0.41648(7) 0.89423(5) 0.0228(3) Uani d . 1
O O5 0.59282(17) 0.56917(7) 0.86687(5) 0.0244(3) Uani d . 1
C C1 0.8682(2) 0.58614(11) 0.64052(7) 0.0216(3) Uani d . 1
C C2 0.8444(2) 0.55965(10) 0.69208(6) 0.0203(3) Uani d . 1
H H2 0.8826 0.5971 0.7187 0.024 Uiso calc R 1
C C3 0.7728(2) 0.48668(10) 0.70404(6) 0.0181(3) Uani d . 1
H H3 0.7446 0.4470 0.6779 0.022 Uiso calc R 1
C C11 0.8534(2) 0.52324(10) 0.59842(7) 0.0201(3) Uani d . 1
C C12 0.7649(2) 0.54039(11) 0.55054(7) 0.0218(3) Uani d . 1
C C13 0.7640(2) 0.48390(11) 0.51106(7) 0.0248(4) Uani d . 1
H H13 0.7015 0.4959 0.4791 0.030 Uiso calc R 1
C C14 0.8569(2) 0.40933(11) 0.51949(7) 0.0256(4) Uani d . 1
C C15 0.9466(2) 0.38995(11) 0.56595(8) 0.0271(4) Uani d . 1
H H15 1.0098 0.3388 0.5710 0.033 Uiso calc R 1
C C16 0.9425(2) 0.44674(11) 0.60519(7) 0.0231(4) Uani d . 1
H H16 1.0016 0.4332 0.6373 0.028 Uiso calc R 1
C C21 0.73467(19) 0.46378(10) 0.75497(6) 0.0172(3) Uani d . 1
C C22 0.7204(2) 0.38146(10) 0.77212(6) 0.0179(3) Uani d . 1
C C23 0.6620(2) 0.36174(10) 0.81849(6) 0.0182(3) Uani d . 1
H H23 0.6519 0.3049 0.8284 0.022 Uiso calc R 1
C C24 0.6194(2) 0.42616(10) 0.84947(6) 0.0179(3) Uani d . 1
C C25 0.6383(2) 0.51104(10) 0.83420(6) 0.0181(3) Uani d . 1
C C26 0.6942(2) 0.52820(10) 0.78784(6) 0.0183(3) Uani d . 1
H H26 0.7055 0.5850 0.7780 0.022 Uiso calc R 1
C C27 0.5122(3) 0.33260(11) 0.90795(7) 0.0264(4) Uani d . 1
H H27A 0.4345 0.3072 0.8804 0.040 Uiso calc R 1
H H27B 0.4524 0.3345 0.9382 0.040 Uiso calc R 1
H H27C 0.6193 0.2991 0.9146 0.040 Uiso calc R 1
C C28 0.6010(3) 0.65558(11) 0.85177(8) 0.0283(4) Uani d . 1
H H28A 0.7213 0.6694 0.8460 0.043 Uiso calc R 1
H H28B 0.5654 0.6917 0.8783 0.043 Uiso calc R 1
H H28C 0.5220 0.6644 0.8208 0.043 Uiso calc R 1

loop_
_atom_site_aniso_label
_atom_site_aniso_U_11
_atom_site_aniso_U_22
_atom_site_aniso_U_33
_atom_site_aniso_U_12
_atom_site_aniso_U_13
_atom_site_aniso_U_23
Cl1 0.0453(3) 0.0295(3) 0.0268(2) 0.0117(2) 0.00366(19) 0.00468(18)
Cl2 0.0523(3) 0.0347(3) 0.0308(3) -0.0044(2) 0.0158(2) -0.0147(2)
N1 0.0330(8) 0.0167(7) 0.0206(8) 0.0007(6) 0.0069(6) -0.0012(6)
O1 0.0699(10) 0.0213(7) 0.0249(7) -0.0116(6) 0.0139(7) 0.0001(5)
O2 0.0458(8) 0.0249(7) 0.0267(7) 0.0048(6) 0.0194(6) -0.0014(5)
O3 0.0937(13) 0.0162(7) 0.0466(10) -0.0085(7) 0.0421(10) -0.0055(6)
O4 0.0368(7) 0.0156(6) 0.0177(6) -0.0017(5) 0.0107(5) 0.0010(5)
O5 0.0391(7) 0.0144(6) 0.0217(6) 0.0002(5) 0.0124(5) -0.0013(5)
C1 0.0270(8) 0.0201(8) 0.0188(8) -0.0016(6) 0.0068(6) 0.0001(6)
C2 0.0257(8) 0.0196(8) 0.0161(8) -0.0005(6) 0.0039(6) -0.0014(6)
C3 0.0193(7) 0.0197(8) 0.0153(8) 0.0020(6) 0.0023(6) -0.0011(6)
C11 0.0225(8) 0.0203(8) 0.0190(8) -0.0031(6) 0.0087(6) 0.0005(6)
C12 0.0254(8) 0.0209(8) 0.0201(8) -0.0009(6) 0.0072(6) 0.0023(7)
C13 0.0283(8) 0.0285(9) 0.0184(9) -0.0046(7) 0.0060(7) 0.0008(7)
C14 0.0302(9) 0.0238(9) 0.0255(9) -0.0062(7) 0.0137(7) -0.0054(7)
C15 0.0287(9) 0.0218(8) 0.0331(10) 0.0016(7) 0.0124(7) 0.0002(7)
C16 0.0229(8) 0.0242(8) 0.0228(9) -0.0002(7) 0.0049(6) 0.0029(7)
C21 0.0174(7) 0.0180(8) 0.0163(8) -0.0007(6) 0.0024(6) 0.0000(6)
C22 0.0207(7) 0.0170(8) 0.0163(8) 0.0007(6) 0.0029(6) -0.0028(6)
C23 0.0219(8) 0.0149(7) 0.0177(8) -0.0005(6) 0.0026(6) 0.0009(6)
C24 0.0206(7) 0.0182(8) 0.0152(8) 0.0004(6) 0.0032(6) 0.0012(6)
C25 0.0218(7) 0.0164(8) 0.0162(8) 0.0003(6) 0.0024(6) -0.0017(6)
C26 0.0225(7) 0.0159(7) 0.0167(8) -0.0002(6) 0.0036(6) 0.0004(6)
C27 0.0406(10) 0.0176(8) 0.0229(9) -0.0033(7) 0.0114(8) 0.0020(7)
C28 0.0436(10) 0.0143(8) 0.0291(10) 0.0011(7) 0.0121(8) 0.0003(7)

loop_
_atom_type_symbol
_atom_type_description
_atom_type_scat_dispersion_real
_atom_type_scat_dispersion_imag
_atom_type_scat_source
C C 0.0033 0.0016 'International Tables Vol C Tables 4.2.6.8 and 6.1.1.4'
H H 0.0000 0.0000 'International Tables Vol C Tables 4.2.6.8 and 6.1.1.4'
Cl Cl 0.1484 0.1585 'International Tables Vol C Tables 4.2.6.8 and 6.1.1.4'
N N 0.0061 0.0033 'International Tables Vol C Tables 4.2.6.8 and 6.1.1.4'
O O 0.0106 0.0060 'International Tables Vol C Tables 4.2.6.8 and 6.1.1.4'

loop_
_geom_angle_atom_site_label_1
_geom_angle_atom_site_label_2
_geom_angle_atom_site_label_3
_geom_angle
O3 N1 O2 122.40(15)
O3 N1 C22 118.24(15)
O2 N1 C22 119.34(14)
C24 O4 C27 116.95(13)
C25 O5 C28 116.76(14)
O1 C1 C2 119.13(16)
O1 C1 C11 120.45(16)
C2 C1 C11 120.39(15)
C3 C2 C1 124.87(16)
C3 C2 H2 117.6
C1 C2 H2 117.6
C2 C3 C21 124.61(15)
C2 C3 H3 117.7
C21 C3 H3 117.7
C16 C11 C12 117.58(16)
C16 C11 C1 119.45(16)
C12 C11 C1 122.76(15)
C13 C12 C11 121.87(16)
C13 C12 Cl1 117.04(14)
C11 C12 Cl1 121.08(13)
C12 C13 C14 118.33(17)
C12 C13 H13 120.8
C14 C13 H13 120.8
C15 C14 C13 121.79(17)
C15 C14 Cl2 119.46(14)
C13 C14 Cl2 118.75(15)
C14 C15 C16 118.81(17)
C14 C15 H15 120.6
C16 C15 H15 120.6
C15 C16 C11 121.59(17)
C15 C16 H16 119.2
C11 C16 H16 119.2
C22 C21 C26 116.39(15)
C22 C21 C3 124.61(15)
C26 C21 C3 118.76(15)
C21 C22 C23 123.08(15)
C21 C22 N1 120.78(15)
C23 C22 N1 116.14(14)
C24 C23 C22 119.25(15)
C24 C23 H23 120.4
C22 C23 H23 120.4
O4 C24 C23 125.62(15)
O4 C24 C25 114.96(14)
C23 C24 C25 119.41(15)
O5 C25 C26 125.29(15)
O5 C25 C24 114.89(15)
C26 C25 C24 119.78(15)
C25 C26 C21 122.04(15)
C25 C26 H26 119.0
C21 C26 H26 119.0
O4 C27 H27A 109.5
O4 C27 H27B 109.5
H27A C27 H27B 109.5
O4 C27 H27C 109.5
H27A C27 H27C 109.5
H27B C27 H27C 109.5
O5 C28 H28A 109.5
O5 C28 H28B 109.5
H28A C28 H28B 109.5
O5 C28 H28C 109.5
H28A C28 H28C 109.5
H28B C28 H28C 109.5

loop_
_geom_bond_atom_site_label_1
_geom_bond_atom_site_label_2
_geom_bond_distance
Cl1 C12 1.7393(17)
Cl2 C14 1.7415(19)
N1 O3 1.223(2)
N1 O2 1.234(2)
N1 C22 1.468(2)
O1 C1 1.221(2)
O4 C24 1.357(2)
O4 C27 1.440(2)
O5 C25 1.351(2)
O5 C28 1.440(2)
C1 C2 1.480(2)
C1 C11 1.505(2)
C2 C3 1.343(2)
C2 H2 0.9500
C3 C21 1.479(2)
C3 H3 0.9500
C11 C16 1.400(2)
C11 C12 1.407(3)
C12 C13 1.391(2)
C13 C14 1.391(3)
C13 H13 0.9500
C14 C15 1.385(3)
C15 C16 1.393(3)
C15 H15 0.9500
C16 H16 0.9500
C21 C22 1.400(2)
C21 C26 1.413(2)
C22 C23 1.409(2)
C23 C24 1.386(2)
C23 H23 0.9500
C24 C25 1.427(2)
C25 C26 1.392(2)
C26 H26 0.9500
C27 H27A 0.9800
C27 H27B 0.9800
C27 H27C 0.9800
C28 H28A 0.9800
C28 H28B 0.9800
C28 H28C 0.9800

loop_
_geom_torsion_atom_site_label_1
_geom_torsion_atom_site_label_2
_geom_torsion_atom_site_label_3
_geom_torsion_atom_site_label_4
_geom_torsion
_geom_torsion_publ_flag
O1 C1 C2 C3 166.98(17) ?
C11 C1 C2 C3 -15.2(3) ?
C1 C2 C3 C21 -174.19(15) ?
O1 C1 C11 C16 130.02(19) ?
C2 C1 C11 C16 -47.7(2) ?
O1 C1 C11 C12 -44.6(3) ?
C2 C1 C11 C12 137.65(17) ?
C16 C11 C12 C13 0.3(2) ?
C1 C11 C12 C13 175.01(15) ?
C16 C11 C12 Cl1 179.41(12) ?
C1 C11 C12 Cl1 -5.9(2) ?
C11 C12 C13 C14 -1.4(2) ?
Cl1 C12 C13 C14 179.51(13) ?
C12 C13 C14 C15 1.0(3) ?
C12 C13 C14 Cl2 -178.27(13) ?
C13 C14 C15 C16 0.3(3) ?
Cl2 C14 C15 C16 179.61(13) ?
C14 C15 C16 C11 -1.4(3) ?
C12 C11 C16 C15 1.1(2) ?
C1 C11 C16 C15 -173.80(16) ?
C2 C3 C21 C22 -156.12(16) ?
C2 C3 C21 C26 29.8(2) y
C26 C21 C22 C23 2.7(2) ?
C3 C21 C22 C23 -171.57(15) ?
C26 C21 C22 N1 -176.96(14) ?
C3 C21 C22 N1 8.8(2) ?
O3 N1 C22 C21 -166.57(17) ?
O2 N1 C22 C21 15.1(2) y
O3 N1 C22 C23 13.8(2) y
O2 N1 C22 C23 -164.57(15) ?
C21 C22 C23 C24 -1.3(2) ?
N1 C22 C23 C24 178.34(14) ?
C27 O4 C24 C23 -7.4(2) y
C27 O4 C24 C25 171.54(14) ?
C22 C23 C24 O4 177.87(15) ?
C22 C23 C24 C25 -1.0(2) ?
C28 O5 C25 C26 0.9(2) y
C28 O5 C25 C24 -176.83(15) ?
O4 C24 C25 O5 0.8(2) ?
C23 C24 C25 O5 179.76(14) ?
O4 C24 C25 C26 -177.14(14) ?
C23 C24 C25 C26 1.9(2) ?
O5 C25 C26 C21 -178.09(15) ?
C24 C25 C26 C21 -0.4(2) ?
C22 C21 C26 C25 -1.8(2) ?
C3 C21 C26 C25 172.83(15) ?
